data_4022940
loop_
_publ_author_name
'William H. Pearson'
'Jeffrey E. Kropf'
'Allison L. Choy'
'Ill Young Lee'
'Jeff W. Kampf'

_publ_section_title
;
 Approach to the Homoerythrina Alkaloids Using a Tandem
 N-Alkylation/Azomethine Ylide Cycloaddition
;
_journal_name_full 'Journal of Organic Chemistry'
_journal_page_first 4135
_journal_page_last 4148
_journal_paper_doi 10.1021/jo0703799
_journal_volume 72
_journal_year 2007
_chemical_formula_moiety 'C20 H26 N O4 S, C6 H2 N3 O7, C H2 Cl2'
_chemical_formula_sum 'C27 H30 Cl2 N4 O11 S'
_chemical_formula_weight 689.51
_chemical_name_systematic
;
 ?
;
_space_group_IT_number 2
_symmetry_cell_setting triclinic
_symmetry_space_group_name_Hall '-P 1'
_symmetry_space_group_name_H-M 'P -1'
_atom_sites_solution_hydrogens geom
_atom_sites_solution_primary direct
_atom_sites_solution_secondary difmap
_audit_creation_method SHELXL-97
_cell_angle_alpha 71.189(3)
_cell_angle_beta 88.891(3)
_cell_angle_gamma 82.856(3)
_cell_formula_units_Z 2
_cell_length_a 10.7047(16)
_cell_length_b 11.8402(18)
_cell_length_c 13.007(2)
_cell_measurement_reflns_used 7701
_cell_measurement_temperature 150(2)
_cell_measurement_theta_max 28.27
_cell_measurement_theta_min 2.92
_cell_volume 1548.1(4)
_computing_cell_refinement 'Bruker SMART'
_computing_data_collection 'Bruker SMART'
_computing_data_reduction 'Bruker SHELXTL'
_computing_molecular_graphics 'Bruker SHELXTL'
_computing_publication_material 'Bruker SHELXTL'
_computing_structure_refinement 'Bruker SHELXTL'
_computing_structure_solution 'Bruker SHELXTL'
_diffrn_ambient_temperature 150(2)
_diffrn_measured_fraction_theta_full 0.981
_diffrn_measured_fraction_theta_max 0.981
_diffrn_measurement_device_type 'CCD area detector'
_diffrn_measurement_method 'phi and omega scans'
_diffrn_radiation_monochromator graphite
_diffrn_radiation_source 'fine-focus sealed tube'
_diffrn_radiation_type MoK\a
_diffrn_radiation_wavelength 0.71073
_diffrn_reflns_av_R_equivalents 0.0228
_diffrn_reflns_av_sigmaI/netI 0.0304
_diffrn_reflns_limit_h_max 14
_diffrn_reflns_limit_h_min -14
_diffrn_reflns_limit_k_max 15
_diffrn_reflns_limit_k_min -14
_diffrn_reflns_limit_l_max 17
_diffrn_reflns_limit_l_min -17
_diffrn_reflns_number 16547
_diffrn_reflns_theta_full 28.30
_diffrn_reflns_theta_max 28.30
_diffrn_reflns_theta_min 2.92
_exptl_absorpt_coefficient_mu 0.343
_exptl_absorpt_correction_T_max 0.9665
_exptl_absorpt_correction_T_min 0.8473
_exptl_absorpt_correction_type multi-scan
_exptl_absorpt_process_details
;
  Blessing, R. Acta Cryst. (1995) A51 33-38.
  Sheldrick, G.  SADABS (Version 2.10) Bruker/Siemens area
  detector absorption and other corrections, University of 
  Gottingen, Germany 2003.
;
_exptl_crystal_colour yellow
_exptl_crystal_density_diffrn 1.479
_exptl_crystal_density_method 'not measured'
_exptl_crystal_description plate
_exptl_crystal_F_000 716
_exptl_crystal_size_max 0.50
_exptl_crystal_size_mid 0.26
_exptl_crystal_size_min 0.10
_refine_diff_density_max 0.947
_refine_diff_density_min -0.891
_refine_diff_density_rms 0.073
_refine_ls_extinction_method none
_refine_ls_goodness_of_fit_ref 1.058
_refine_ls_hydrogen_treatment constr
_refine_ls_matrix_type full
_refine_ls_number_parameters 407
_refine_ls_number_reflns 7555
_refine_ls_number_restraints 0
_refine_ls_restrained_S_all 1.058
_refine_ls_R_factor_all 0.0615
_refine_ls_R_factor_gt 0.0485
_refine_ls_shift/su_max 0.000
_refine_ls_shift/su_mean 0.000
_refine_ls_structure_factor_coef Fsqd
_refine_ls_weighting_details 'calc w=1/[\s^2^(Fo^2^)+(0.0675P)^2^+1.5268P] where P=(Fo^2^+2Fc^2^)/3'
_refine_ls_weighting_scheme calc
_refine_ls_wR_factor_gt 0.1340
_refine_ls_wR_factor_ref 0.1427
_reflns_number_gt 6081
_reflns_number_total 7555
_reflns_threshold_expression >2sigma(I)
_cod_data_source_file jo0703799si20070224_022854.cif
_cod_data_source_block jk234
_cod_depositor_comments
;
The following automatic conversions were performed:
'_symmetry_cell_setting' value 'Triclinic' changed to 'triclinic'
according to '/home/saulius/struct/CIF-dictionaries/cif_core.dic'
dictionary named 'cif_core.dic' version 2.4.1 from 2010-06-29.

Automatic conversion script
Id: cif_fix_enum 1527 2010-12-29 10:47:43Z saulius 
;
_cod_database_code 4022940

loop_
_symmetry_equiv_pos_as_xyz
'x, y, z'
'-x, -y, -z'

loop_
_atom_site_label
_atom_site_type_symbol
_atom_site_fract_x
_atom_site_fract_y
_atom_site_fract_z
_atom_site_U_iso_or_equiv
_atom_site_adp_type
_atom_site_occupancy
_atom_site_symmetry_multiplicity
_atom_site_calc_flag
_atom_site_refinement_flags
S1 S -0.16257(4) 0.32317(4) 0.26368(4) 0.01981(12) Uani 1 1 d .
O1 O 0.03744(16) 0.36675(15) 0.59492(12) 0.0310(4) Uani 1 1 d .
O2 O 0.15596(17) 0.19584(15) 0.70953(12) 0.0326(4) Uani 1 1 d .
O3 O -0.16801(14) 0.20187(14) 0.33463(12) 0.0272(3) Uani 1 1 d .
O4 O -0.18697(14) 0.42006(14) 0.30914(13) 0.0280(3) Uani 1 1 d .
O5 O 0.31655(14) 1.05234(13) 0.14880(12) 0.0243(3) Uani 1 1 d .
O6 O 0.13905(16) 0.91268(18) 0.13807(18) 0.0424(5) Uani 1 1 d .
O7 O 0.18877(15) 0.78315(15) 0.05535(14) 0.0321(4) Uani 1 1 d .
O8 O 0.60723(17) 0.62995(15) 0.01861(15) 0.0369(4) Uani 1 1 d .
O9 O 0.76344(16) 0.69732(17) 0.07414(14) 0.0377(4) Uani 1 1 d .
O10 O 0.67932(16) 1.07300(16) 0.15517(14) 0.0339(4) Uani 1 1 d .
O11 O 0.52223(17) 1.07176(19) 0.26333(16) 0.0427(5) Uani 1 1 d .
N1 N 0.09128(15) 0.12173(14) 0.23528(13) 0.0190(3) Uani 1 1 d .
H1B H 0.1692 0.0973 0.2114 0.023 Uiso 1 1 calc R
N2 N 0.57802(17) 1.03996(17) 0.19216(15) 0.0262(4) Uani 1 1 d .
N3 N 0.64975(18) 0.69879(17) 0.05893(15) 0.0283(4) Uani 1 1 d .
N4 N 0.21784(17) 0.85510(16) 0.09831(15) 0.0241(4) Uani 1 1 d .
C1 C 0.02003(19) 0.46084(18) 0.16939(16) 0.0211(4) Uani 1 1 d .
H1A H -0.0481 0.5223 0.1413 0.025 Uiso 1 1 calc R
C2 C 0.1317(2) 0.49318(18) 0.18127(17) 0.0240(4) Uani 1 1 d .
H2A H 0.1395 0.5765 0.1619 0.029 Uiso 1 1 calc R
C3 C 0.24604(19) 0.40437(19) 0.22388(18) 0.0249(4) Uani 1 1 d .
H3B H 0.2617 0.3967 0.3007 0.030 Uiso 1 1 calc R
H3C H 0.3201 0.4343 0.1820 0.030 Uiso 1 1 calc R
C4 C 0.23056(18) 0.28156(18) 0.21587(16) 0.0204(4) Uani 1 1 d .
H4B H 0.3025 0.2228 0.2539 0.024 Uiso 1 1 calc R
H4C H 0.2317 0.2860 0.1385 0.024 Uiso 1 1 calc R
C5 C 0.10574(18) 0.23704(17) 0.26641(15) 0.0175(4) Uani 1 1 d .
C6 C -0.00449(18) 0.33190(17) 0.19809(15) 0.0180(4) Uani 1 1 d .
C7 C -0.01080(19) 0.29339(18) 0.09549(16) 0.0211(4) Uani 1 1 d .
H7A H -0.0915 0.3276 0.0551 0.025 Uiso 1 1 calc R
H7B H 0.0595 0.3201 0.0467 0.025 Uiso 1 1 calc R
C8 C -0.0002(2) 0.15805(18) 0.13875(17) 0.0229(4) Uani 1 1 d .
H8A H 0.0327 0.1226 0.0828 0.027 Uiso 1 1 calc R
H8B H -0.0832 0.1312 0.1618 0.027 Uiso 1 1 calc R
C9 C 0.0528(2) 0.01415(18) 0.32381(17) 0.0238(4) Uani 1 1 d .
H9A H 0.0095 -0.0351 0.2905 0.029 Uiso 1 1 calc R
H9B H -0.0074 0.0423 0.3717 0.029 Uiso 1 1 calc R
C10 C 0.1652(2) -0.06331(19) 0.39153(18) 0.0273(4) Uani 1 1 d .
H10A H 0.2100 -0.1132 0.3508 0.033 Uiso 1 1 calc R
H10B H 0.1349 -0.1182 0.4595 0.033 Uiso 1 1 calc R
C11 C 0.2573(2) 0.01183(19) 0.41988(17) 0.0252(4) Uani 1 1 d .
H11A H 0.3165 -0.0415 0.4778 0.030 Uiso 1 1 calc R
H11B H 0.3070 0.0473 0.3551 0.030 Uiso 1 1 calc R
C12 C 0.19153(19) 0.11220(18) 0.45797(16) 0.0208(4) Uani 1 1 d .
C13 C 0.2082(2) 0.09978(19) 0.56856(17) 0.0232(4) Uani 1 1 d .
H13A H 0.2572 0.0309 0.6160 0.028 Uiso 1 1 calc R
C14 C 0.1525(2) 0.18884(19) 0.60611(16) 0.0231(4) Uani 1 1 d .
C15 C 0.08124(19) 0.28977(18) 0.53838(17) 0.0218(4) Uani 1 1 d .
C16 C 0.06187(18) 0.30532(18) 0.43006(16) 0.0203(4) Uani 1 1 d .
H16A H 0.0136 0.3757 0.3841 0.024 Uiso 1 1 calc R
C17 C 0.11569(18) 0.21378(17) 0.38923(16) 0.0193(4) Uani 1 1 d .
C18 C 0.0827(3) 0.3079(2) 0.70419(18) 0.0344(5) Uani 1 1 d .
H18A H 0.0110 0.2931 0.7539 0.041 Uiso 1 1 calc R
H18B H 0.1354 0.3594 0.7266 0.041 Uiso 1 1 calc R
C19 C -0.27720(19) 0.3546(2) 0.15679(18) 0.0257(4) Uani 1 1 d .
H19A H -0.2642 0.4300 0.0986 0.031 Uiso 1 1 calc R
H19B H -0.2690 0.2885 0.1251 0.031 Uiso 1 1 calc R
C20 C -0.4076(2) 0.3670(3) 0.2042(2) 0.0383(6) Uani 1 1 d .
H20A H -0.4183 0.2933 0.2637 0.057 Uiso 1 1 calc R
H20B H -0.4719 0.3805 0.1475 0.057 Uiso 1 1 calc R
H20C H -0.4164 0.4354 0.2319 0.057 Uiso 1 1 calc R
C21 C 0.38790(18) 0.96512(17) 0.13871(15) 0.0191(4) Uani 1 1 d .
C22 C 0.35032(18) 0.86699(17) 0.10696(16) 0.0200(4) Uani 1 1 d .
C23 C 0.4345(2) 0.78243(18) 0.08108(16) 0.0221(4) Uani 1 1 d .
H23A H 0.4045 0.7222 0.0579 0.027 Uiso 1 1 calc R
C24 C 0.56248(19) 0.78585(18) 0.08907(16) 0.0226(4) Uani 1 1 d .
C25 C 0.60898(19) 0.87181(19) 0.12469(16) 0.0235(4) Uani 1 1 d .
H25A H 0.6971 0.8731 0.1307 0.028 Uiso 1 1 calc R
C26 C 0.52455(19) 0.95451(18) 0.15086(16) 0.0212(4) Uani 1 1 d .
C27 C 0.2807(4) 0.5478(4) 0.4683(3) 0.0668(10) Uani 1 1 d .
H27A H 0.1901 0.5386 0.4678 0.080 Uiso 1 1 calc R
H27B H 0.2938 0.5913 0.5199 0.080 Uiso 1 1 calc R
Cl1 Cl 0.32102(8) 0.63350(7) 0.33907(6) 0.0524(2) Uani 1 1 d .
Cl2 Cl 0.36747(9) 0.40594(9) 0.51368(9) 0.0785(3) Uani 1 1 d .

loop_
_atom_site_aniso_label
_atom_site_aniso_U_11
_atom_site_aniso_U_22
_atom_site_aniso_U_33
_atom_site_aniso_U_23
_atom_site_aniso_U_13
_atom_site_aniso_U_12
S1 0.0173(2) 0.0221(2) 0.0203(2) -0.00752(18) 0.00039(17) -0.00134(17)
O1 0.0402(9) 0.0320(8) 0.0228(8) -0.0155(7) -0.0080(7) 0.0073(7)
O2 0.0443(10) 0.0335(9) 0.0199(7) -0.0119(6) -0.0096(7) 0.0061(7)
O3 0.0248(7) 0.0256(8) 0.0264(8) -0.0020(6) 0.0036(6) -0.0036(6)
O4 0.0234(7) 0.0338(8) 0.0318(8) -0.0182(7) 0.0029(6) -0.0018(6)
O5 0.0222(7) 0.0224(7) 0.0304(8) -0.0126(6) 0.0027(6) -0.0003(5)
O6 0.0236(8) 0.0493(11) 0.0685(13) -0.0389(10) 0.0048(8) -0.0039(7)
O7 0.0324(8) 0.0326(8) 0.0389(9) -0.0195(7) 0.0005(7) -0.0108(7)
O8 0.0454(10) 0.0287(8) 0.0394(9) -0.0180(7) 0.0055(8) 0.0030(7)
O9 0.0275(8) 0.0499(11) 0.0326(9) -0.0154(8) -0.0012(7) 0.0128(7)
O10 0.0288(8) 0.0395(9) 0.0350(9) -0.0105(7) 0.0001(7) -0.0140(7)
O11 0.0338(9) 0.0609(12) 0.0511(11) -0.0412(10) 0.0039(8) -0.0100(8)
N1 0.0197(8) 0.0185(8) 0.0192(8) -0.0073(6) 0.0008(6) -0.0013(6)
N2 0.0238(9) 0.0286(9) 0.0277(9) -0.0109(8) -0.0051(7) -0.0030(7)
N3 0.0315(10) 0.0278(9) 0.0207(9) -0.0054(7) 0.0019(7) 0.0078(7)
N4 0.0245(9) 0.0230(8) 0.0266(9) -0.0099(7) -0.0013(7) -0.0039(7)
C1 0.0241(10) 0.0192(9) 0.0186(9) -0.0047(7) 0.0009(7) -0.0006(7)
C2 0.0272(10) 0.0195(9) 0.0244(10) -0.0055(8) 0.0033(8) -0.0045(8)
C3 0.0205(10) 0.0235(10) 0.0314(11) -0.0088(8) 0.0019(8) -0.0053(8)
C4 0.0171(9) 0.0225(9) 0.0215(9) -0.0071(8) 0.0015(7) -0.0023(7)
C5 0.0183(9) 0.0166(8) 0.0184(9) -0.0069(7) -0.0004(7) -0.0015(7)
C6 0.0164(8) 0.0187(9) 0.0179(9) -0.0053(7) 0.0006(7) 0.0000(7)
C7 0.0211(9) 0.0243(10) 0.0177(9) -0.0075(7) -0.0008(7) -0.0005(7)
C8 0.0250(10) 0.0240(10) 0.0212(9) -0.0100(8) -0.0028(8) -0.0009(8)
C9 0.0284(10) 0.0183(9) 0.0244(10) -0.0060(8) 0.0044(8) -0.0051(8)
C10 0.0381(12) 0.0185(9) 0.0237(10) -0.0061(8) 0.0014(9) -0.0003(8)
C11 0.0284(10) 0.0212(10) 0.0238(10) -0.0071(8) -0.0017(8) 0.0050(8)
C12 0.0207(9) 0.0202(9) 0.0214(9) -0.0071(8) -0.0002(7) -0.0014(7)
C13 0.0245(10) 0.0227(10) 0.0202(9) -0.0041(8) -0.0049(8) -0.0009(8)
C14 0.0260(10) 0.0263(10) 0.0175(9) -0.0071(8) -0.0027(8) -0.0044(8)
C15 0.0220(9) 0.0236(10) 0.0224(10) -0.0109(8) -0.0016(7) -0.0020(7)
C16 0.0205(9) 0.0201(9) 0.0201(9) -0.0065(7) -0.0016(7) -0.0017(7)
C17 0.0195(9) 0.0207(9) 0.0180(9) -0.0066(7) -0.0007(7) -0.0028(7)
C18 0.0521(15) 0.0291(11) 0.0216(11) -0.0102(9) -0.0070(10) 0.0036(10)
C19 0.0193(9) 0.0301(11) 0.0281(11) -0.0111(9) -0.0038(8) 0.0011(8)
C20 0.0195(11) 0.0521(15) 0.0439(14) -0.0176(12) -0.0017(10) -0.0016(10)
C21 0.0205(9) 0.0201(9) 0.0154(8) -0.0047(7) 0.0004(7) -0.0011(7)
C22 0.0203(9) 0.0199(9) 0.0193(9) -0.0060(7) -0.0011(7) -0.0018(7)
C23 0.0283(10) 0.0193(9) 0.0187(9) -0.0063(7) 0.0006(8) -0.0019(8)
C24 0.0244(10) 0.0222(10) 0.0189(9) -0.0060(8) 0.0016(7) 0.0042(8)
C25 0.0204(9) 0.0289(10) 0.0184(9) -0.0049(8) -0.0006(7) 0.0005(8)
C26 0.0222(9) 0.0238(10) 0.0180(9) -0.0071(8) -0.0015(7) -0.0025(7)
C27 0.076(2) 0.070(2) 0.0470(18) -0.0096(17) 0.0141(17) -0.0078(19)
Cl1 0.0713(5) 0.0436(4) 0.0409(4) -0.0110(3) -0.0007(3) -0.0091(3)
Cl2 0.0601(5) 0.0651(5) 0.0860(7) 0.0174(5) -0.0269(5) -0.0254(4)

loop_
_atom_type_symbol
_atom_type_description
_atom_type_scat_dispersion_real
_atom_type_scat_dispersion_imag
_atom_type_scat_source
C C 0.0033 0.0016 'International Tables Vol C Tables 4.2.6.8 and 6.1.1.4'
H H 0.0000 0.0000 'International Tables Vol C Tables 4.2.6.8 and 6.1.1.4'
N N 0.0061 0.0033 'International Tables Vol C Tables 4.2.6.8 and 6.1.1.4'
O O 0.0106 0.0060 'International Tables Vol C Tables 4.2.6.8 and 6.1.1.4'
S S 0.1246 0.1234 'International Tables Vol C Tables 4.2.6.8 and 6.1.1.4'
Cl Cl 0.1484 0.1585 'International Tables Vol C Tables 4.2.6.8 and 6.1.1.4'

loop_
_geom_angle_atom_site_label_1
_geom_angle_atom_site_label_2
_geom_angle_atom_site_label_3
_geom_angle
O3 S1 O4 118.21(10)
O3 S1 C19 107.96(10)
O4 S1 C19 105.99(10)
O3 S1 C6 108.95(9)
O4 S1 C6 108.49(9)
C19 S1 C6 106.66(9)
C15 O1 C18 105.44(16)
C14 O2 C18 105.81(16)
C9 N1 C8 110.21(15)
C9 N1 C5 117.36(15)
C8 N1 C5 108.02(14)
O11 N2 O10 123.74(19)
O11 N2 C26 118.58(18)
O10 N2 C26 117.64(18)
O9 N3 O8 122.97(19)
O9 N3 C24 118.42(19)
O8 N3 C24 118.61(19)
O6 N4 O7 122.07(18)
O6 N4 C22 119.37(17)
O7 N4 C22 118.48(17)
C2 C1 C6 123.50(19)
C1 C2 C3 122.98(19)
C2 C3 C4 111.67(17)
C3 C4 C5 111.93(16)
C17 C5 C4 107.63(15)
C17 C5 N1 113.83(15)
C4 C5 N1 106.32(14)
C17 C5 C6 119.03(15)
C4 C5 C6 106.24(15)
N1 C5 C6 102.91(14)
C1 C6 C7 111.43(16)
C1 C6 C5 114.27(16)
C7 C6 C5 101.51(15)
C1 C6 S1 106.35(13)
C7 C6 S1 108.40(13)
C5 C6 S1 114.81(13)
C8 C7 C6 104.44(16)
C7 C8 N1 104.98(15)
N1 C9 C10 112.02(17)
C9 C10 C11 112.34(17)
C12 C11 C10 112.82(18)
C13 C12 C17 119.85(18)
C13 C12 C11 116.63(18)
C17 C12 C11 123.52(18)
C14 C13 C12 118.69(19)
C13 C14 O2 128.68(19)
C13 C14 C15 121.54(19)
O2 C14 C15 109.78(18)
C16 C15 O1 127.85(19)
C16 C15 C14 121.74(19)
O1 C15 C14 110.41(17)
C15 C16 C17 118.17(18)
C16 C17 C12 119.95(18)
C16 C17 C5 118.00(17)
C12 C17 C5 121.42(17)
O1 C18 O2 108.55(17)
C20 C19 S1 108.27(16)
O5 C21 C22 126.16(18)
O5 C21 C26 122.50(18)
C22 C21 C26 111.22(17)
C23 C22 N4 115.98(17)
C23 C22 C21 123.70(18)
N4 C22 C21 120.30(17)
C22 C23 C24 119.75(19)
C23 C24 C25 121.33(19)
C23 C24 N3 119.26(19)
C25 C24 N3 119.41(19)
C26 C25 C24 118.31(19)
C25 C26 C21 125.34(19)
C25 C26 N2 116.25(18)
C21 C26 N2 118.39(17)
Cl1 C27 Cl2 113.1(2)

loop_
_geom_bond_atom_site_label_1
_geom_bond_atom_site_label_2
_geom_bond_distance
S1 O3 1.4428(15)
S1 O4 1.4460(16)
S1 C19 1.788(2)
S1 C6 1.8795(19)
O1 C15 1.380(2)
O1 C18 1.430(3)
O2 C14 1.376(2)
O2 C18 1.437(3)
O5 C21 1.247(2)
O6 N4 1.229(2)
O7 N4 1.231(2)
O8 N3 1.234(3)
O9 N3 1.234(3)
O10 N2 1.235(2)
O11 N2 1.226(3)
N1 C9 1.511(2)
N1 C8 1.521(3)
N1 C5 1.570(2)
N2 C26 1.465(3)
N3 C24 1.448(3)
N4 C22 1.452(3)
C1 C2 1.326(3)
C1 C6 1.506(3)
C2 C3 1.497(3)
C3 C4 1.520(3)
C4 C5 1.553(3)
C5 C17 1.535(3)
C5 C6 1.585(3)
C6 C7 1.548(3)
C7 C8 1.508(3)
C9 C10 1.520(3)
C10 C11 1.530(3)
C11 C12 1.520(3)
C12 C13 1.411(3)
C12 C17 1.413(3)
C13 C14 1.368(3)
C14 C15 1.380(3)
C15 C16 1.377(3)
C16 C17 1.412(3)
C19 C20 1.525(3)
C21 C22 1.454(3)
C21 C26 1.460(3)
C22 C23 1.382(3)
C23 C24 1.383(3)
C24 C25 1.392(3)
C25 C26 1.369(3)
C27 Cl1 1.739(3)
C27 Cl2 1.740(4)

loop_
_geom_hbond_atom_site_label_D
_geom_hbond_atom_site_label_H
_geom_hbond_atom_site_label_A
_geom_hbond_distance_DH
_geom_hbond_distance_HA
_geom_hbond_distance_DA
_geom_hbond_angle_DHA
_geom_hbond_site_symmetry_A
N1 H1B O5 0.93 1.86 2.785(2) 173.7 1_545
